data_4032601
loop_
_publ_author_name
'Savva, Anastasia C.'
'Mirallai, Styliana I.'
'Zissimou, Georgia A.'
'Berezin, Andrey A.'
'Demetriades, Marina'
'Kourtellaris, Andreas'
'Constantinides, Christos P.'
'Nicolaides, Constantinos'
'Trypiniotis, Theodossis'
'Koutentis, Panayiotis A.'

_publ_section_title
;
 Preparation of Blatter Radicals via Aza-Wittig Chemistry: The Reaction of
 N Aryliminophosphoranes with 1-(Het)aroyl-2-aryldiazenes.
;
_journal_name_full 'The Journal of organic chemistry'
_journal_paper_doi 10.1021/acs.joc.7b01297
_journal_year 2017
_chemical_formula_moiety 'C13 H5 F5 N2 O'
_chemical_formula_sum 'C13 H5 F5 N2 O'
_chemical_formula_weight 300.19
_space_group_crystal_system triclinic
_space_group_IT_number 2
_space_group_name_Hall '-P 1'
_space_group_name_H-M_alt 'P -1'
_symmetry_space_group_name_Hall '-P 1'
_symmetry_space_group_name_H-M 'P -1'
_atom_sites_solution_hydrogens geom
_audit_creation_method SHELXL-2016/4
_cell_angle_alpha 80.949(5)
_cell_angle_beta 79.134(5)
_cell_angle_gamma 78.079(5)
_cell_formula_units_Z 2
_cell_length_a 7.369(5)
_cell_length_b 7.894(5)
_cell_length_c 10.285(5)
_cell_measurement_reflns_used 1226
_cell_measurement_temperature 100(2)
_cell_measurement_theta_max 28.7680
_cell_measurement_theta_min 3.7570
_cell_volume 570.5(6)
_computing_structure_refinement 'SHELXL-2016/4 (Sheldrick, 2016)'
_diffrn_ambient_temperature 100(2)
_diffrn_detector_area_resol_mean 10.4223
_diffrn_measured_fraction_theta_full 0.998
_diffrn_measured_fraction_theta_max 0.998
_diffrn_measurement_device_type 'SuperNova, Dual, Cu at zero, Atlas'
_diffrn_radiation_type MoK\a
_diffrn_radiation_wavelength 0.71069
_diffrn_reflns_av_R_equivalents 0.0437
_diffrn_reflns_av_unetI/netI 0.0566
_diffrn_reflns_Laue_measured_fraction_full 0.998
_diffrn_reflns_Laue_measured_fraction_max 0.998
_diffrn_reflns_limit_h_max 8
_diffrn_reflns_limit_h_min -8
_diffrn_reflns_limit_k_max 8
_diffrn_reflns_limit_k_min -9
_diffrn_reflns_limit_l_max 11
_diffrn_reflns_limit_l_min -12
_diffrn_reflns_number 3563
_diffrn_reflns_point_group_measured_fraction_full 0.998
_diffrn_reflns_point_group_measured_fraction_max 0.998
_diffrn_reflns_theta_full 24.999
_diffrn_reflns_theta_max 24.999
_diffrn_reflns_theta_min 3.140
_diffrn_source 'SuperNova (Mo) X-ray Source'
_exptl_absorpt_coefficient_mu 0.169
_exptl_absorpt_correction_T_max 1.00000
_exptl_absorpt_correction_T_min 0.55310
_exptl_absorpt_correction_type multi-scan
_exptl_absorpt_process_details
;
CrysAlisPro, Agilent Technologies,
Version 1.171.36.28 (release 01-02-2013 CrysAlis171 .NET)
(compiled Feb  1 2013,16:14:44)
Empirical absorption correction using spherical harmonics,
 implemented in SCALE3 ABSPACK scaling algorithm.
;
_exptl_crystal_colour red
_exptl_crystal_density_diffrn 1.747
_exptl_crystal_description polyhedra
_exptl_crystal_F_000 300
_exptl_crystal_size_max 0.08
_exptl_crystal_size_mid 0.08
_exptl_crystal_size_min 0.05
_refine_diff_density_max 0.245
_refine_diff_density_min -0.313
_refine_diff_density_rms 0.076
_refine_ls_extinction_method none
_refine_ls_goodness_of_fit_ref 1.042
_refine_ls_hydrogen_treatment constr
_refine_ls_matrix_type full
_refine_ls_number_parameters 190
_refine_ls_number_reflns 2008
_refine_ls_number_restraints 0
_refine_ls_restrained_S_all 1.042
_refine_ls_R_factor_all 0.0666
_refine_ls_R_factor_gt 0.0484
_refine_ls_shift/su_max 0.001
_refine_ls_shift/su_mean 0.000
_refine_ls_structure_factor_coef Fsqd
_refine_ls_weighting_details 'w=1/[\s^2^(Fo^2^)+(0.0492P)^2^] where P=(Fo^2^+2Fc^2^)/3'
_refine_ls_weighting_scheme calc
_refine_ls_wR_factor_gt 0.1076
_refine_ls_wR_factor_ref 0.1242
_reflns_Friedel_coverage 0.000
_reflns_number_gt 1464
_reflns_number_total 2008
_reflns_threshold_expression 'I > 2\s(I)'
_cod_data_source_file jo7b01297_si_002.cif
_cod_data_source_block shelx
_cod_database_code 4032601
_shelx_shelxl_version_number 2016/4
_shelx_space_group_comment
;
The symmetry employed for this shelxl refinement is uniquely defined
by the following loop, which should always be used as a source of
symmetry information in preference to the above space-group names.
They are only intended as comments.
;

loop_
_space_group_symop_operation_xyz
'x, y, z'
'-x, -y, -z'

loop_
_atom_site_label
_atom_site_type_symbol
_atom_site_fract_x
_atom_site_fract_y
_atom_site_fract_z
_atom_site_U_iso_or_equiv
_atom_site_adp_type
_atom_site_occupancy
_atom_site_site_symmetry_order
_atom_site_calc_flag
_atom_site_refinement_flags_posn
_atom_site_refinement_flags_adp
F1 F 0.36845(15) 0.47000(14) 0.90509(11) 0.0246(3) Uani 1 1 d . .
F2 F 0.56183(17) 0.42849(15) 0.65872(12) 0.0330(4) Uani 1 1 d . .
F3 F 0.68878(16) 0.70347(16) 0.50051(11) 0.0331(4) Uani 1 1 d . .
F4 F 0.62390(16) 1.01789(15) 0.58990(11) 0.0287(4) Uani 1 1 d . .
F5 F 0.43524(16) 1.06243(14) 0.83338(11) 0.0270(3) Uani 1 1 d . .
N1 N 0.2895(2) 0.7741(2) 1.00774(15) 0.0194(4) Uani 1 1 d . .
N2 N 0.1947(2) 0.9195(2) 1.02693(16) 0.0224(4) Uani 1 1 d . .
O1 O 0.0391(2) 0.79022(18) 1.22630(15) 0.0381(5) Uani 1 1 d . .
C1 C 0.0997(3) 1.2387(2) 1.12972(19) 0.0180(5) Uani 1 1 d . .
H1 H 0.162297 1.230114 1.042942 0.022 Uiso 1 1 calc R U
C2 C 0.0570(3) 1.3973(3) 1.1801(2) 0.0201(5) Uani 1 1 d . .
H2 H 0.091959 1.495776 1.126999 0.024 Uiso 1 1 calc R U
C3 C -0.0370(3) 1.4105(3) 1.3083(2) 0.0221(5) Uani 1 1 d . .
H3 H -0.065600 1.517869 1.341091 0.027 Uiso 1 1 calc R U
C4 C -0.0893(3) 1.2639(2) 1.3892(2) 0.0216(5) Uani 1 1 d . .
H4 H -0.151630 1.272817 1.475983 0.026 Uiso 1 1 calc R U
C5 C -0.0482(3) 1.1059(2) 1.33996(19) 0.0196(5) Uani 1 1 d . .
H5 H -0.084591 1.008115 1.393178 0.024 Uiso 1 1 calc R U
C6 C 0.0475(3) 1.0917(2) 1.21085(18) 0.0163(5) Uani 1 1 d . .
C7 C 0.0893(3) 0.9189(3) 1.1642(2) 0.0233(5) Uani 1 1 d . .
C8 C 0.3902(3) 0.7670(2) 0.87651(18) 0.0182(5) Uani 1 1 d . .
C9 C 0.4308(3) 0.6066(3) 0.8284(2) 0.0198(5) Uani 1 1 d . .
C10 C 0.5296(3) 0.5834(3) 0.7033(2) 0.0226(5) Uani 1 1 d . .
C11 C 0.5928(3) 0.7237(3) 0.62203(19) 0.0240(5) Uani 1 1 d . .
C12 C 0.5579(3) 0.8830(3) 0.6680(2) 0.0220(5) Uani 1 1 d . .
C13 C 0.4566(3) 0.9059(3) 0.7924(2) 0.0202(5) Uani 1 1 d . .

loop_
_atom_site_aniso_label
_atom_site_aniso_U_11
_atom_site_aniso_U_22
_atom_site_aniso_U_33
_atom_site_aniso_U_23
_atom_site_aniso_U_13
_atom_site_aniso_U_12
F1 0.0255(7) 0.0185(6) 0.0276(7) -0.0025(5) 0.0006(5) -0.0037(5)
F2 0.0359(8) 0.0302(7) 0.0323(8) -0.0168(6) 0.0021(6) -0.0017(6)
F3 0.0283(7) 0.0504(8) 0.0177(7) -0.0109(6) 0.0069(5) -0.0050(6)
F4 0.0257(7) 0.0364(8) 0.0212(7) 0.0042(5) 0.0024(5) -0.0112(6)
F5 0.0318(7) 0.0202(7) 0.0282(8) -0.0050(5) 0.0034(6) -0.0092(5)
N1 0.0196(9) 0.0206(9) 0.0174(10) -0.0054(7) 0.0012(7) -0.0042(7)
N2 0.0262(10) 0.0191(9) 0.0208(10) -0.0051(7) 0.0028(8) -0.0059(7)
O1 0.0609(11) 0.0195(8) 0.0292(9) -0.0074(7) 0.0171(8) -0.0154(8)
C1 0.0164(10) 0.0189(11) 0.0175(11) -0.0005(8) 0.0008(9) -0.0048(8)
C2 0.0195(10) 0.0181(10) 0.0219(11) -0.0001(8) -0.0016(9) -0.0050(8)
C3 0.0201(10) 0.0189(11) 0.0278(13) -0.0072(9) -0.0028(9) -0.0024(9)
C4 0.0203(11) 0.0237(12) 0.0191(11) -0.0065(9) 0.0020(9) -0.0024(9)
C5 0.0212(10) 0.0191(11) 0.0179(12) -0.0002(8) -0.0007(9) -0.0056(8)
C6 0.0154(10) 0.0179(10) 0.0153(11) -0.0011(8) -0.0021(8) -0.0032(8)
C7 0.0279(11) 0.0214(11) 0.0200(12) -0.0041(9) 0.0002(9) -0.0059(9)
C8 0.0146(10) 0.0221(11) 0.0164(11) -0.0024(8) -0.0015(9) -0.0014(8)
C9 0.0156(10) 0.0210(11) 0.0220(12) -0.0005(9) -0.0032(9) -0.0030(8)
C10 0.0175(10) 0.0246(12) 0.0254(12) -0.0104(9) -0.0025(9) 0.0012(9)
C11 0.0148(10) 0.0372(13) 0.0184(12) -0.0075(9) 0.0010(9) -0.0016(9)
C12 0.0167(10) 0.0302(12) 0.0191(12) -0.0004(9) -0.0029(9) -0.0065(9)
C13 0.0172(10) 0.0212(11) 0.0228(12) -0.0060(9) -0.0036(9) -0.0020(8)

loop_
_atom_type_symbol
_atom_type_description
_atom_type_scat_dispersion_real
_atom_type_scat_dispersion_imag
_atom_type_scat_source
C C 0.0033 0.0016 'International Tables Vol C Tables 4.2.6.8 and 6.1.1.4'
N N 0.0061 0.0033 'International Tables Vol C Tables 4.2.6.8 and 6.1.1.4'
F F 0.0171 0.0103 'International Tables Vol C Tables 4.2.6.8 and 6.1.1.4'
O O 0.0106 0.0060 'International Tables Vol C Tables 4.2.6.8 and 6.1.1.4'
H H 0.0000 0.0000 'International Tables Vol C Tables 4.2.6.8 and 6.1.1.4'

loop_
_geom_angle_atom_site_label_1
_geom_angle_atom_site_label_2
_geom_angle_atom_site_label_3
_geom_angle
N2 N1 C8 113.73(16)
N1 N2 C7 111.55(16)
C2 C1 C6 119.14(19)
C2 C1 H1 120.4
C6 C1 H1 120.4
C1 C2 C3 120.52(19)
C1 C2 H2 119.7
C3 C2 H2 119.7
C2 C3 C4 120.3(2)
C2 C3 H3 119.8
C4 C3 H3 119.8
C5 C4 C3 119.6(2)
C5 C4 H4 120.2
C3 C4 H4 120.2
C4 C5 C6 120.27(19)
C4 C5 H5 119.9
C6 C5 H5 119.9
C5 C6 C1 120.12(19)
C5 C6 C7 117.79(18)
C1 C6 C7 122.09(19)
O1 C7 N2 122.03(19)
O1 C7 C6 125.15(19)
N2 C7 C6 112.77(17)
C9 C8 C13 117.06(19)
C9 C8 N1 117.00(17)
C13 C8 N1 125.92(18)
F1 C9 C10 118.62(19)
F1 C9 C8 119.15(18)
C10 C9 C8 122.21(19)
F2 C10 C9 120.69(19)
F2 C10 C11 119.93(19)
C9 C10 C11 119.4(2)
F3 C11 C12 120.22(19)
F3 C11 C10 120.12(19)
C12 C11 C10 119.7(2)
F4 C12 C11 119.41(19)
F4 C12 C13 119.94(19)
C11 C12 C13 120.65(19)
F5 C13 C12 117.49(19)
F5 C13 C8 121.32(19)
C12 C13 C8 121.0(2)

loop_
_geom_bond_atom_site_label_1
_geom_bond_atom_site_label_2
_geom_bond_distance
F1 C9 1.340(2)
F2 C10 1.333(2)
F3 C11 1.331(2)
F4 C12 1.347(2)
F5 C13 1.337(2)
N1 N2 1.238(2)
N1 C8 1.416(2)
N2 C7 1.477(3)
O1 C7 1.199(2)
C1 C2 1.384(3)
C1 C6 1.396(3)
C1 H1 0.9300
C2 C3 1.378(3)
C2 H2 0.9300
C3 C4 1.393(3)
C3 H3 0.9300
C4 C5 1.374(3)
C4 H4 0.9300
C5 C6 1.391(3)
C5 H5 0.9300
C6 C7 1.471(3)
C8 C9 1.386(3)
C8 C13 1.398(3)
C9 C10 1.373(3)
C10 C11 1.385(3)
C11 C12 1.370(3)
C12 C13 1.372(3)
